data_4034775
loop_
_publ_author_name
'Potuganti, Gal Reddy'
'Indukuri, Divakar Reddy'
'Nanubolu, Jagadeesh Babu'
'Alla, Manjula'

_publ_section_title
;
 Copper-Catalyzed Domino Addition, Hydroamination, and Cyclization: A
 Multicomponent Approach to Spiro Oxazolidinone Derivatives.
;
_journal_issue 24
_journal_name_full 'The Journal of organic chemistry'
_journal_page_first 15186
_journal_page_last 15194
_journal_paper_doi 10.1021/acs.joc.8b02461
_journal_volume 83
_journal_year 2018
_chemical_formula_moiety 'C24 H17 Cl N2 O3'
_chemical_formula_sum 'C24 H17 Cl N2 O3'
_chemical_formula_weight 416.84
_chemical_name_systematic (Z)-4'-benzylidene-3'-(4-chlorophenyl)-1-methylspiro[indoline-3,5'-oxazolidine]-2,2'-dione
_space_group_crystal_system monoclinic
_space_group_IT_number 14
_space_group_name_Hall '-P 2ybc'
_space_group_name_H-M_alt 'P 1 21/c 1'
_atom_sites_solution_hydrogens geom
_audit_creation_method SHELXL-2018/3
_cell_angle_alpha 90
_cell_angle_beta 100.2051(8)
_cell_angle_gamma 90
_cell_formula_units_Z 4
_cell_length_a 6.16338(8)
_cell_length_b 33.2578(5)
_cell_length_c 9.94383(14)
_cell_measurement_reflns_used 7490
_cell_measurement_temperature 293(2)
_cell_measurement_theta_max 29.462
_cell_measurement_theta_min 2.169
_cell_volume 2006.04(5)
_computing_cell_refinement '<i>SAINT</i> (Bruker, 2016)'
_computing_data_collection '<i>APEX3</i> (Bruker, 2016)'
_computing_data_reduction 'Bruker SAINT'
_computing_structure_refinement 'SHELXL-2018/3 (Sheldrick, 2018)'
_computing_structure_solution 'SHELXT 2014/5 (Sheldrick, 2014)'
_diffrn_ambient_temperature 293(2)
_diffrn_measured_fraction_theta_full 1.000
_diffrn_measured_fraction_theta_max 1.000
_diffrn_measurement_device_type 'Bruker D8 QUEST PHOTON-100'
_diffrn_measurement_method '\w and \f'
_diffrn_radiation_type MoK\a
_diffrn_radiation_wavelength 0.71073
_diffrn_reflns_av_R_equivalents 0.0370
_diffrn_reflns_av_unetI/netI 0.0323
_diffrn_reflns_Laue_measured_fraction_full 1.000
_diffrn_reflns_Laue_measured_fraction_max 1.000
_diffrn_reflns_limit_h_max 8
_diffrn_reflns_limit_h_min -8
_diffrn_reflns_limit_k_max 43
_diffrn_reflns_limit_k_min -43
_diffrn_reflns_limit_l_max 12
_diffrn_reflns_limit_l_min -12
_diffrn_reflns_number 19219
_diffrn_reflns_point_group_measured_fraction_full 1.000
_diffrn_reflns_point_group_measured_fraction_max 1.000
_diffrn_reflns_theta_full 25.242
_diffrn_reflns_theta_max 27.500
_diffrn_reflns_theta_min 2.169
_diffrn_source Microfocus
_exptl_absorpt_coefficient_mu 0.220
_exptl_absorpt_correction_T_max 0.7461
_exptl_absorpt_correction_T_min 0.6797
_exptl_absorpt_correction_type multi-scan
_exptl_absorpt_process_details 'SADABS 2014/5'
_exptl_crystal_density_diffrn 1.380
_exptl_crystal_description BLOCK
_exptl_crystal_F_000 864
_exptl_crystal_size_max 0.300
_exptl_crystal_size_mid 0.210
_exptl_crystal_size_min 0.150
_refine_diff_density_max 0.260
_refine_diff_density_min -0.432
_refine_diff_density_rms 0.051
_refine_ls_extinction_method none
_refine_ls_goodness_of_fit_ref 1.128
_refine_ls_hydrogen_treatment constr
_refine_ls_matrix_type full
_refine_ls_number_parameters 270
_refine_ls_number_reflns 4589
_refine_ls_number_restraints 6
_refine_ls_restrained_S_all 1.129
_refine_ls_R_factor_all 0.0697
_refine_ls_R_factor_gt 0.0506
_refine_ls_shift/su_max 0.001
_refine_ls_shift/su_mean 0.000
_refine_ls_structure_factor_coef Fsqd
_refine_ls_weighting_details 'w=1/[\s^2^(Fo^2^)+(0.1000P)^2^] where P=(Fo^2^+2Fc^2^)/3'
_refine_ls_weighting_scheme calc
_refine_ls_wR_factor_gt 0.1467
_refine_ls_wR_factor_ref 0.1603
_reflns_Friedel_coverage 0.000
_reflns_number_gt 3544
_reflns_number_total 4589
_reflns_threshold_expression 'I > 2\s(I)'
_cod_data_source_file jo8b02461_si_002.cif
_cod_data_source_block KA409_0m
_cod_original_cell_volume 2006.05(5)
_cod_original_sg_symbol_H-M 'P 21/c'
_cod_database_code 4034775
_shelx_shelxl_version_number 2018/3
_shelx_space_group_comment
;
The symmetry employed for this shelxl refinement is uniquely defined
by the following loop, which should always be used as a source of
symmetry information in preference to the above space-group names.
They are only intended as comments.
;
_shelx_estimated_absorpt_t_min 0.937
_shelx_estimated_absorpt_t_max 0.968

loop_
_space_group_symop_operation_xyz
'x, y, z'
'-x, y+1/2, -z+1/2'
'-x, -y, -z'
'x, -y-1/2, z-1/2'

loop_
_atom_site_label
_atom_site_type_symbol
_atom_site_fract_x
_atom_site_fract_y
_atom_site_fract_z
_atom_site_U_iso_or_equiv
_atom_site_adp_type
_atom_site_occupancy
_atom_site_site_symmetry_order
_atom_site_calc_flag
_atom_site_refinement_flags_posn
_atom_site_refinement_flags_adp
_atom_site_refinement_flags_occupancy
_atom_site_disorder_assembly
_atom_site_disorder_group
C1 C 0.4821(2) 0.49636(3) 0.27557(15) 0.0550(5) Uani 1 1 d G . . . .
C2 C 0.68824(19) 0.51273(4) 0.27119(15) 0.0608(6) Uani 1 1 d G . . A .
H2 H 0.783452 0.499807 0.222437 0.073 Uiso 1 1 calc R U . . .
C3 C 0.75207(15) 0.54842(4) 0.33967(14) 0.0476(5) Uani 1 1 d G . . A .
H3 H 0.889987 0.559368 0.336744 0.057 Uiso 1 1 calc R U . . .
C4 C 0.60976(17) 0.56773(3) 0.41254(12) 0.0352(4) Uani 1 1 d G . . A .
C5 C 0.40362(16) 0.55136(3) 0.41692(12) 0.0371(4) Uani 1 1 d G . . A .
H5 H 0.308405 0.564283 0.465669 0.045 Uiso 1 1 calc R U . . .
C6 C 0.33979(16) 0.51567(3) 0.34843(14) 0.0463(5) Uani 1 1 d G . . A .
H6 H 0.201866 0.504722 0.351362 0.056 Uiso 1 1 calc R U . . .
O1 O 0.9846(2) 0.58062(4) 0.62282(15) 0.0549(4) Uani 1 1 d . . . . .
N1 N 0.6730(2) 0.60459(4) 0.47967(14) 0.0347(3) Uani 1 1 d . . . . .
O2 O 0.82398(19) 0.63869(4) 0.66673(11) 0.0376(3) Uani 1 1 d . . . . .
N2 N 0.6962(2) 0.73445(4) 0.59584(14) 0.0363(3) Uani 1 1 d . . . . .
O3 O 0.9032(2) 0.69901(4) 0.46588(14) 0.0504(4) Uani 1 1 d . . . . .
C7 C 0.5374(2) 0.63867(5) 0.47807(14) 0.0282(3) Uani 1 1 d . . . . .
C8 C 0.3569(3) 0.65017(5) 0.39220(15) 0.0307(3) Uani 1 1 d . . . . .
H8 H 0.281724 0.671884 0.420886 0.037 Uiso 1 1 calc R U . . .
C9 C 0.2604(3) 0.63326(5) 0.25838(15) 0.0296(3) Uani 1 1 d . . . . .
C10 C 0.3924(3) 0.61771(7) 0.17153(17) 0.0479(5) Uani 1 1 d . . . . .
H10 H 0.544730 0.617811 0.198752 0.057 Uiso 1 1 calc R U . . .
C11 C 0.3019(4) 0.60210(7) 0.04551(19) 0.0574(6) Uani 1 1 d . . . . .
H11 H 0.392997 0.590823 -0.009540 0.069 Uiso 1 1 calc R U . . .
C12 C 0.0794(4) 0.60312(7) 0.00119(19) 0.0555(6) Uani 1 1 d . . . . .
H12 H 0.018533 0.592408 -0.083491 0.067 Uiso 1 1 calc R U . . .
C13 C -0.0538(3) 0.62011(8) 0.08272(19) 0.0584(6) Uani 1 1 d . . . . .
H13 H -0.205074 0.621599 0.051711 0.070 Uiso 1 1 calc R U . . .
C14 C 0.0351(3) 0.63505(6) 0.21073(17) 0.0408(4) Uani 1 1 d . . . . .
H14 H -0.057054 0.646357 0.265101 0.049 Uiso 1 1 calc R U . . .
C15 C 0.8428(3) 0.60525(5) 0.59128(17) 0.0373(4) Uani 1 1 d . . . . .
C16 C 0.6524(3) 0.66421(5) 0.59559(15) 0.0302(3) Uani 1 1 d . . . . .
C17 C 0.5110(3) 0.68383(5) 0.68488(15) 0.0316(4) Uani 1 1 d . . . . .
C18 C 0.3618(3) 0.66783(6) 0.75737(17) 0.0430(4) Uani 1 1 d . . . . .
H18 H 0.340375 0.640193 0.760562 0.052 Uiso 1 1 calc R U . . .
C19 C 0.2429(3) 0.69417(7) 0.8262(2) 0.0515(5) Uani 1 1 d . . . . .
H19 H 0.142319 0.683961 0.876925 0.062 Uiso 1 1 calc R U . . .
C20 C 0.2732(3) 0.73510(7) 0.8198(2) 0.0511(5) Uani 1 1 d . . . . .
H20 H 0.192784 0.752102 0.866630 0.061 Uiso 1 1 calc R U . . .
C21 C 0.4211(3) 0.75151(6) 0.74493(18) 0.0441(4) Uani 1 1 d . . . . .
H21 H 0.439402 0.779182 0.739394 0.053 Uiso 1 1 calc R U . . .
C22 C 0.5401(3) 0.72518(5) 0.67896(16) 0.0339(4) Uani 1 1 d . . . . .
C23 C 0.7737(4) 0.77472(6) 0.5735(2) 0.0540(5) Uani 1 1 d . . . . .
H23A H 0.879905 0.773462 0.513751 0.081 Uiso 1 1 calc R U . . .
H23B H 0.841047 0.786206 0.659402 0.081 Uiso 1 1 calc R U . . .
H23C H 0.651415 0.791112 0.532730 0.081 Uiso 1 1 calc R U . . .
C24 C 0.7697(3) 0.70102(5) 0.54166(16) 0.0334(4) Uani 1 1 d . . . . .
Cl1 Cl 0.4120(6) 0.44934(12) 0.2068(5) 0.0648(11) Uani 0.57(2) 1 d . U P A 1
Cl1D Cl 0.3822(14) 0.4597(5) 0.159(2) 0.108(3) Uani 0.43(2) 1 d . U P A 2

loop_
_atom_site_aniso_label
_atom_site_aniso_U_11
_atom_site_aniso_U_22
_atom_site_aniso_U_33
_atom_site_aniso_U_23
_atom_site_aniso_U_13
_atom_site_aniso_U_12
C1 0.0508(12) 0.0427(11) 0.0725(13) -0.0294(10) 0.0135(10) -0.0070(9)
C2 0.0503(12) 0.0526(12) 0.0852(15) -0.0348(11) 0.0280(11) -0.0010(10)
C3 0.0338(9) 0.0451(11) 0.0660(12) -0.0198(9) 0.0144(8) -0.0018(8)
C4 0.0332(8) 0.0292(8) 0.0423(9) -0.0099(7) 0.0044(7) 0.0035(7)
C5 0.0330(8) 0.0327(9) 0.0457(9) -0.0078(7) 0.0073(7) 0.0040(7)
C6 0.0377(10) 0.0393(10) 0.0620(11) -0.0138(9) 0.0090(8) -0.0049(8)
O1 0.0402(8) 0.0486(8) 0.0685(9) -0.0077(7) -0.0108(6) 0.0147(6)
N1 0.0300(7) 0.0298(7) 0.0417(7) -0.0094(6) -0.0005(5) 0.0044(6)
O2 0.0364(6) 0.0341(6) 0.0378(6) -0.0068(5) -0.0061(5) 0.0039(5)
N2 0.0421(8) 0.0290(7) 0.0403(7) -0.0038(6) 0.0136(6) -0.0049(6)
O3 0.0476(8) 0.0512(8) 0.0590(8) -0.0085(6) 0.0275(6) -0.0074(7)
C7 0.0298(8) 0.0247(7) 0.0307(7) -0.0055(6) 0.0066(6) 0.0009(6)
C8 0.0318(8) 0.0278(8) 0.0325(8) -0.0026(6) 0.0062(6) 0.0021(7)
C9 0.0305(8) 0.0277(8) 0.0299(7) 0.0024(6) 0.0033(6) 0.0005(6)
C10 0.0349(9) 0.0745(14) 0.0342(9) -0.0022(8) 0.0059(7) 0.0081(9)
C11 0.0558(12) 0.0824(16) 0.0357(9) -0.0105(10) 0.0125(9) 0.0149(12)
C12 0.0607(13) 0.0710(15) 0.0333(9) -0.0114(9) 0.0039(8) -0.0145(11)
C13 0.0331(10) 0.0947(18) 0.0443(10) -0.0059(11) -0.0011(8) -0.0104(11)
C14 0.0319(9) 0.0527(11) 0.0376(8) -0.0046(8) 0.0051(7) 0.0030(8)
C15 0.0311(8) 0.0336(9) 0.0454(9) -0.0047(7) 0.0015(7) 0.0047(7)
C16 0.0298(8) 0.0284(8) 0.0311(7) -0.0024(6) 0.0020(6) -0.0004(6)
C17 0.0351(8) 0.0304(8) 0.0290(7) -0.0064(6) 0.0048(6) -0.0014(7)
C18 0.0488(11) 0.0408(10) 0.0423(9) -0.0064(7) 0.0164(8) -0.0093(9)
C19 0.0502(11) 0.0586(13) 0.0519(11) -0.0153(9) 0.0259(9) -0.0106(10)
C20 0.0461(11) 0.0579(13) 0.0529(11) -0.0196(9) 0.0190(9) 0.0009(10)
C21 0.0521(11) 0.0341(9) 0.0477(9) -0.0119(7) 0.0130(8) 0.0015(9)
C22 0.0348(8) 0.0336(9) 0.0331(8) -0.0076(6) 0.0051(6) -0.0032(7)
C23 0.0648(13) 0.0325(10) 0.0675(13) -0.0020(9) 0.0193(10) -0.0136(10)
C24 0.0324(8) 0.0341(9) 0.0340(8) -0.0052(6) 0.0064(6) -0.0044(7)
Cl1 0.0747(14) 0.0448(11) 0.0804(16) -0.0352(10) 0.0287(9) -0.0199(8)
Cl1D 0.114(2) 0.079(4) 0.136(6) -0.074(5) 0.034(3) -0.033(2)

loop_
_atom_type_symbol
_atom_type_description
_atom_type_scat_dispersion_real
_atom_type_scat_dispersion_imag
_atom_type_scat_source
C C 0.0033 0.0016 'International Tables Vol C Tables 4.2.6.8 and 6.1.1.4'
H H 0.0000 0.0000 'International Tables Vol C Tables 4.2.6.8 and 6.1.1.4'
N N 0.0061 0.0033 'International Tables Vol C Tables 4.2.6.8 and 6.1.1.4'
O O 0.0106 0.0060 'International Tables Vol C Tables 4.2.6.8 and 6.1.1.4'
Cl Cl 0.1484 0.1585 'International Tables Vol C Tables 4.2.6.8 and 6.1.1.4'

loop_
_geom_angle_atom_site_label_1
_geom_angle_atom_site_label_2
_geom_angle_atom_site_label_3
_geom_angle
C2 C1 C6 120.0
C2 C1 Cl1D 118.4(3)
C6 C1 Cl1D 119.75(19)
C2 C1 Cl1 120.48(12)
C6 C1 Cl1 119.15(12)
C3 C2 C1 120.0
C3 C2 H2 120.0
C1 C2 H2 120.0
C4 C3 C2 120.0
C4 C3 H3 120.0
C2 C3 H3 120.0
C3 C4 C5 120.0
C3 C4 N1 119.94(9)
C5 C4 N1 120.05(9)
C4 C5 C6 120.0
C4 C5 H5 120.0
C6 C5 H5 120.0
C5 C6 C1 120.0
C5 C6 H6 120.0
C1 C6 H6 120.0
C15 N1 C7 111.09(13)
C15 N1 C4 119.80(13)
C7 N1 C4 125.33(12)
C15 O2 C16 109.78(12)
C24 N2 C22 111.51(13)
C24 N2 C23 123.80(15)
C22 N2 C23 124.67(15)
C8 C7 N1 131.70(14)
C8 C7 C16 123.84(14)
N1 C7 C16 104.28(12)
C7 C8 C9 128.94(15)
C7 C8 H8 115.5
C9 C8 H8 115.5
C14 C9 C10 117.75(15)
C14 C9 C8 120.87(14)
C10 C9 C8 121.22(15)
C11 C10 C9 121.22(17)
C11 C10 H10 119.4
C9 C10 H10 119.4
C12 C11 C10 120.38(18)
C12 C11 H11 119.8
C10 C11 H11 119.8
C11 C12 C13 119.42(18)
C11 C12 H12 120.3
C13 C12 H12 120.3
C12 C13 C14 120.62(18)
C12 C13 H13 119.7
C14 C13 H13 119.7
C13 C14 C9 120.49(16)
C13 C14 H14 119.8
C9 C14 H14 119.8
O1 C15 O2 123.01(15)
O1 C15 N1 127.74(16)
O2 C15 N1 109.24(14)
O2 C16 C17 114.76(12)
O2 C16 C7 104.55(12)
C17 C16 C7 117.30(13)
O2 C16 C24 106.63(12)
C17 C16 C24 102.40(12)
C7 C16 C24 110.85(12)
C18 C17 C22 120.62(15)
C18 C17 C16 131.02(16)
C22 C17 C16 108.23(14)
C17 C18 C19 118.23(18)
C17 C18 H18 120.9
C19 C18 H18 120.9
C20 C19 C18 120.66(18)
C20 C19 H19 119.7
C18 C19 H19 119.7
C19 C20 C21 121.44(17)
C19 C20 H20 119.3
C21 C20 H20 119.3
C22 C21 C20 117.41(18)
C22 C21 H21 121.3
C20 C21 H21 121.3
C21 C22 C17 121.63(16)
C21 C22 N2 127.97(16)
C17 C22 N2 110.37(14)
N2 C23 H23A 109.5
N2 C23 H23B 109.5
H23A C23 H23B 109.5
N2 C23 H23C 109.5
H23A C23 H23C 109.5
H23B C23 H23C 109.5
O3 C24 N2 127.38(16)
O3 C24 C16 125.16(15)
N2 C24 C16 107.45(13)

loop_
_geom_bond_atom_site_label_1
_geom_bond_atom_site_label_2
_geom_bond_distance
C1 C2 1.3900
C1 C6 1.3900
C1 Cl1D 1.721(6)
C1 Cl1 1.731(3)
C2 C3 1.3900
C2 H2 0.9300
C3 C4 1.3900
C3 H3 0.9300
C4 C5 1.3900
C4 N1 1.4172(15)
C5 C6 1.3900
C5 H5 0.9300
C6 H6 0.9300
O1 C15 1.199(2)
N1 C15 1.384(2)
N1 C7 1.407(2)
O2 C15 1.358(2)
O2 C16 1.4399(19)
N2 C24 1.349(2)
N2 C22 1.409(2)
N2 C23 1.452(2)
O3 C24 1.2121(19)
C7 C8 1.332(2)
C7 C16 1.515(2)
C8 C9 1.470(2)
C8 H8 0.9300
C9 C14 1.387(2)
C9 C10 1.387(2)
C10 C11 1.380(3)
C10 H10 0.9300
C11 C12 1.364(3)
C11 H11 0.9300
C12 C13 1.374(3)
C12 H12 0.9300
C13 C14 1.386(3)
C13 H13 0.9300
C14 H14 0.9300
C16 C17 1.499(2)
C16 C24 1.564(2)
C17 C18 1.373(2)
C17 C22 1.389(2)
C18 C19 1.396(3)
C18 H18 0.9300
C19 C20 1.377(3)
C19 H19 0.9300
C20 C21 1.387(3)
C20 H20 0.9300
C21 C22 1.380(2)
C21 H21 0.9300
C23 H23A 0.9600
C23 H23B 0.9600
C23 H23C 0.9600

loop_
_geom_torsion_atom_site_label_1
_geom_torsion_atom_site_label_2
_geom_torsion_atom_site_label_3
_geom_torsion_atom_site_label_4
_geom_torsion
C6 C1 C2 C3 0.0
Cl1D C1 C2 C3 164.5(10)
Cl1 C1 C2 C3 -172.9(3)
C1 C2 C3 C4 0.0
C2 C3 C4 C5 0.0
C2 C3 C4 N1 -178.53(13)
C3 C4 C5 C6 0.0
N1 C4 C5 C6 178.53(13)
C4 C5 C6 C1 0.0
C2 C1 C6 C5 0.0
Cl1D C1 C6 C5 -164.3(10)
Cl1 C1 C6 C5 173.0(3)
C3 C4 N1 C15 -68.13(17)
C5 C4 N1 C15 113.34(14)
C3 C4 N1 C7 135.75(13)
C5 C4 N1 C7 -42.78(19)
C15 N1 C7 C8 -179.30(17)
C4 N1 C7 C8 -21.4(3)
C15 N1 C7 C16 5.49(18)
C4 N1 C7 C16 163.37(13)
N1 C7 C8 C9 -10.2(3)
C16 C7 C8 C9 164.21(15)
C7 C8 C9 C14 150.35(18)
C7 C8 C9 C10 -34.4(3)
C14 C9 C10 C11 -4.2(3)
C8 C9 C10 C11 -179.53(18)
C9 C10 C11 C12 2.6(4)
C10 C11 C12 C13 0.5(4)
C11 C12 C13 C14 -1.9(4)
C12 C13 C14 C9 0.3(3)
C10 C9 C14 C13 2.7(3)
C8 C9 C14 C13 178.06(18)
C16 O2 C15 O1 174.20(18)
C16 O2 C15 N1 -7.35(18)
C7 N1 C15 O1 179.21(19)
C4 N1 C15 O1 19.9(3)
C7 N1 C15 O2 0.9(2)
C4 N1 C15 O2 -158.40(13)
C15 O2 C16 C17 140.29(14)
C15 O2 C16 C7 10.38(16)
C15 O2 C16 C24 -107.09(14)
C8 C7 C16 O2 174.94(14)
N1 C7 C16 O2 -9.37(15)
C8 C7 C16 C17 46.6(2)
N1 C7 C16 C17 -137.75(14)
C8 C7 C16 C24 -70.53(19)
N1 C7 C16 C24 105.16(14)
O2 C16 C17 C18 -67.8(2)
C7 C16 C17 C18 55.6(2)
C24 C16 C17 C18 177.15(18)
O2 C16 C17 C22 116.45(15)
C7 C16 C17 C22 -120.22(16)
C24 C16 C17 C22 1.36(16)
C22 C17 C18 C19 -0.9(3)
C16 C17 C18 C19 -176.24(17)
C17 C18 C19 C20 0.8(3)
C18 C19 C20 C21 0.2(3)
C19 C20 C21 C22 -1.2(3)
C20 C21 C22 C17 1.1(3)
C20 C21 C22 N2 178.95(17)
C18 C17 C22 C21 -0.1(3)
C16 C17 C22 C21 176.24(15)
C18 C17 C22 N2 -178.27(15)
C16 C17 C22 N2 -1.96(18)
C24 N2 C22 C21 -176.24(17)
C23 N2 C22 C21 5.3(3)
C24 N2 C22 C17 1.8(2)
C23 N2 C22 C17 -176.63(17)
C22 N2 C24 O3 179.70(17)
C23 N2 C24 O3 -1.8(3)
C22 N2 C24 C16 -0.85(18)
C23 N2 C24 C16 177.61(16)
O2 C16 C24 O3 58.3(2)
C17 C16 C24 O3 179.15(17)
C7 C16 C24 O3 -55.0(2)
O2 C16 C24 N2 -121.20(14)
C17 C16 C24 N2 -0.31(16)
C7 C16 C24 N2 125.59(14)
